data_4086244
loop_
_publ_author_name
'Diachenko, Vera'
'Page, Michael J.'
'Gatus, Mark R. D.'
'Bhadbhade, Mohan'
'Messerle, Barbara A.'

_publ_section_title
;
 Bimetallic N-Heterocyclic Carbene Rh(I) Complexes: Probing the
 Cooperative Effect for the Catalyzed Hydroelementation of Alkynes
;
_journal_issue 18
_journal_name_full Organometallics
_journal_page_first 4543
_journal_paper_doi 10.1021/acs.organomet.5b00594
_journal_volume 34
_journal_year 2015
_chemical_formula_moiety 'C22 H26 N4 Rh, C24 H20 B, C H2 Cl2'
_chemical_formula_sum 'C47 H48 B Cl2 N4 Rh'
_chemical_formula_weight 853.51
_chemical_name_systematic
;
 ?
;
_space_group_crystal_system monoclinic
_space_group_IT_number 14
_space_group_name_Hall '-P 2yn'
_space_group_name_H-M_alt 'P 1 21/n 1'
_symmetry_space_group_name_Hall '-P 2yn'
_symmetry_space_group_name_H-M 'P 1 21/n 1'
_atom_sites_solution_hydrogens geom
_audit_creation_method SHELXL-2013
_cell_angle_alpha 90
_cell_angle_beta 98.858(9)
_cell_angle_gamma 90
_cell_formula_units_Z 4
_cell_length_a 13.467(3)
_cell_length_b 21.557(6)
_cell_length_c 14.219(4)
_cell_measurement_reflns_used 1903
_cell_measurement_temperature 150(2)
_cell_measurement_theta_max 20.050
_cell_measurement_theta_min 2.381
_cell_volume 4078.7(19)
_computing_cell_refinement '<i>APEX2 </i>(Bruker, 2007)'
_computing_data_collection '<i>APEX2 </i>(Bruker, 2007)'
_computing_data_reduction '<i>APEX2 </i>(Bruker, 2007)'
_computing_molecular_graphics '<i>SHELXTL-Plus</i> (Sheldrick, 2008)'
_computing_structure_refinement 'SHELXL-2013 (Sheldrick, 2013)'
_computing_structure_solution '<i>SHELXS-97</i> (Sheldrick, 2008)'
_diffrn_ambient_temperature 150(2)
_diffrn_measured_fraction_theta_max 0.998
_diffrn_measurement_device_type 'Bruker kappa APEXII CCD Diffractometer'
_diffrn_measurement_method '\f scans, and \w scans with \k offsets'
_diffrn_radiation_type MoK\a
_diffrn_radiation_wavelength 0.71073
_diffrn_reflns_av_R_equivalents 0.1282
_diffrn_reflns_av_unetI/netI 0.1119
_diffrn_reflns_laue_measured_fraction_max 0.998
_diffrn_reflns_limit_h_max 16
_diffrn_reflns_limit_h_min -16
_diffrn_reflns_limit_k_max 25
_diffrn_reflns_limit_k_min -25
_diffrn_reflns_limit_l_max 16
_diffrn_reflns_limit_l_min -16
_diffrn_reflns_number 31054
_diffrn_reflns_point_group_measured_fraction_max 0.998
_diffrn_reflns_theta_max 25.000
_diffrn_reflns_theta_min 3.062
_diffrn_source 'Incoatec I\mS microfocus X-ray source'
_exptl_absorpt_coefficient_mu 0.589
_exptl_absorpt_correction_T_max 0.977
_exptl_absorpt_correction_T_min 0.908
_exptl_absorpt_correction_type multi-scan
_exptl_absorpt_process_details 'SADABS (Bruker, 2001)'
_exptl_crystal_colour Orange
_exptl_crystal_density_diffrn 1.390
_exptl_crystal_description 'Thin plates'
_exptl_crystal_F_000 1768
_exptl_crystal_size_max 0.167
_exptl_crystal_size_mid 0.144
_exptl_crystal_size_min 0.039
_refine_diff_density_max 0.946
_refine_diff_density_min -0.818
_refine_diff_density_rms 0.098
_refine_ls_extinction_method none
_refine_ls_goodness_of_fit_ref 1.023
_refine_ls_hydrogen_treatment constr
_refine_ls_matrix_type full
_refine_ls_number_parameters 496
_refine_ls_number_reflns 7159
_refine_ls_number_restraints 0
_refine_ls_restrained_S_all 1.023
_refine_ls_R_factor_all 0.1144
_refine_ls_R_factor_gt 0.0551
_refine_ls_shift/su_max 0.001
_refine_ls_shift/su_mean 0.000
_refine_ls_structure_factor_coef Fsqd
_refine_ls_weighting_details 'w=1/[\s^2^(Fo^2^)+(0.0358P)^2^+5.2388P] where P=(Fo^2^+2Fc^2^)/3'
_refine_ls_weighting_scheme calc
_refine_ls_wR_factor_gt 0.1044
_refine_ls_wR_factor_ref 0.1291
_reflns_Friedel_coverage 0.000
_reflns_number_gt 4315
_reflns_number_total 7159
_reflns_threshold_expression 'I > 2\s(I)'
_cod_data_source_file om5b00594_si_002.cif
_cod_data_source_block Vera1
_cod_depositor_comments
;
The following automatic conversions were performed:

'_exptl_absorpt_correction_type' value 'Multi-scan' changed to
'multi-scan' according to
/usr/data/users/saulius/crontab/automatic-downloads/current/ACS/lib/dictionaries/cif_core.dic
dictionary named 'cif_core.dic' version 2.4.2 from 2011-04-26.

Automatic conversion script
Id: cif_fix_values 3271 2015-04-21 07:52:19Z andrius 
;
_cod_original_cell_volume 4078.9(18)
_cod_database_code 4086244
_shelx_space_group_comment
;
The symmetry employed for this shelxl refinement is uniquely defined
by the following loop, which should always be used as a source of
symmetry information in preference to the above space-group names.
They are only intended as comments.
;
_shelx_estimated_absorpt_t_min 0.908
_shelx_estimated_absorpt_t_max 0.977
_shelxl_version_number 2013-3

loop_
_space_group_symop_operation_xyz
'x, y, z'
'-x+1/2, y+1/2, -z+1/2'
'-x, -y, -z'
'x-1/2, -y-1/2, z-1/2'

loop_
_atom_site_label
_atom_site_type_symbol
_atom_site_fract_x
_atom_site_fract_y
_atom_site_fract_z
_atom_site_U_iso_or_equiv
_atom_site_adp_type
_atom_site_occupancy
_atom_site_site_symmetry_order
_atom_site_calc_flag
_atom_site_refinement_flags_posn
_atom_site_refinement_flags_adp
Rh1 Rh 0.73288(3) 0.44064(2) 0.82924(3) 0.02590(14) Uani 1 1 d . .
N1A N 0.8585(3) 0.3940(2) 0.7948(3) 0.0274(11) Uani 1 1 d . .
N2A N 0.9161(3) 0.4239(2) 0.7396(3) 0.0326(12) Uani 1 1 d . .
C10A C 0.8295(4) 0.5078(2) 0.8856(4) 0.0278(13) Uani 1 1 d . .
N4A N 0.8941(3) 0.5438(2) 0.8442(3) 0.0326(12) Uani 1 1 d . .
C3A C 0.9993(4) 0.3907(3) 0.7323(4) 0.0416(17) Uani 1 1 d . .
H3A H 1.0507 0.4017 0.6965 0.050 Uiso 1 1 calc R U
C4A C 0.9965(4) 0.3388(3) 0.7853(5) 0.0441(17) Uani 1 1 d . .
H4A H 1.0453 0.3067 0.7946 0.053 Uiso 1 1 calc R U
C5A C 0.9079(4) 0.3418(3) 0.8234(4) 0.0324(14) Uani 1 1 d . .
H5A H 0.8856 0.3114 0.8637 0.039 Uiso 1 1 calc R U
C6A C 0.8804(4) 0.4820(3) 0.6941(4) 0.0381(15) Uani 1 1 d . .
H6AA H 0.8060 0.4819 0.6847 0.046 Uiso 1 1 calc R U
H6AB H 0.9012 0.4836 0.6303 0.046 Uiso 1 1 calc R U
C7A C 0.9166(5) 0.5393(3) 0.7468(4) 0.0433(16) Uani 1 1 d . .
H7AA H 0.9903 0.5420 0.7492 0.052 Uiso 1 1 calc R U
H7AB H 0.8864 0.5755 0.7103 0.052 Uiso 1 1 calc R U
C8A C 0.9466(4) 0.5842(3) 0.9101(5) 0.0432(17) Uani 1 1 d . .
H8A H 0.9952 0.6139 0.8980 0.052 Uiso 1 1 calc R U
C9A C 0.9162(4) 0.5736(3) 0.9926(5) 0.0431(17) Uani 1 1 d . .
H9A H 0.9386 0.5944 1.0508 0.052 Uiso 1 1 calc R U
N3A N 0.8459(3) 0.5267(2) 0.9787(3) 0.0297(11) Uani 1 1 d . .
C11A C 0.8081(4) 0.4949(3) 1.0538(4) 0.0326(14) Uani 1 1 d . .
C12A C 0.7813(4) 0.5281(3) 1.1298(4) 0.0405(16) Uani 1 1 d . .
H12A H 0.7856 0.5721 1.1307 0.049 Uiso 1 1 calc R U
C13A C 0.7486(5) 0.4969(4) 1.2039(5) 0.0552(19) Uani 1 1 d . .
H13A H 0.7318 0.5192 1.2570 0.066 Uiso 1 1 calc R U
C14A C 0.7404(5) 0.4329(4) 1.2004(5) 0.056(2) Uani 1 1 d . .
H14A H 0.7154 0.4115 1.2503 0.068 Uiso 1 1 calc R U
C15A C 0.7677(5) 0.3996(3) 1.1258(5) 0.0467(17) Uani 1 1 d . .
H15A H 0.7623 0.3557 1.1243 0.056 Uiso 1 1 calc R U
C16A C 0.8033(4) 0.4311(3) 1.0531(4) 0.0349(15) Uani 1 1 d . .
H16A H 0.8245 0.4085 1.0023 0.042 Uiso 1 1 calc R U
C1B C 0.6110(4) 0.5029(3) 0.7954(4) 0.0354(15) Uani 1 1 d . .
H1B H 0.6314 0.5475 0.7963 0.043 Uiso 1 1 calc R U
C2B C 0.6075(4) 0.4783(3) 0.8852(4) 0.0328(14) Uani 1 1 d . .
H2B H 0.6262 0.5084 0.9384 0.039 Uiso 1 1 calc R U
C3B C 0.5334(4) 0.4282(3) 0.9060(5) 0.0502(19) Uani 1 1 d . .
H3BA H 0.5188 0.4339 0.9716 0.060 Uiso 1 1 calc R U
H3BB H 0.4696 0.4335 0.8619 0.060 Uiso 1 1 calc R U
C4B C 0.5723(5) 0.3624(3) 0.8960(5) 0.0514(18) Uani 1 1 d . .
H4BA H 0.6061 0.3482 0.9591 0.062 Uiso 1 1 calc R U
H4BB H 0.5141 0.3347 0.8764 0.062 Uiso 1 1 calc R U
C5B C 0.6444(4) 0.3559(3) 0.8256(5) 0.0412(16) Uani 1 1 d . .
H5B H 0.6857 0.3172 0.8338 0.049 Uiso 1 1 calc R U
C6B C 0.6314(4) 0.3793(3) 0.7349(5) 0.0422(16) Uani 1 1 d . .
H6B H 0.6649 0.3548 0.6890 0.051 Uiso 1 1 calc R U
C7B C 0.5392(5) 0.4138(3) 0.6904(5) 0.0517(19) Uani 1 1 d . .
H7BA H 0.4807 0.3985 0.7182 0.062 Uiso 1 1 calc R U
H7BB H 0.5266 0.4046 0.6213 0.062 Uiso 1 1 calc R U
C8B C 0.5474(4) 0.4829(3) 0.7042(5) 0.0475(18) Uani 1 1 d . .
H8BA H 0.5758 0.5011 0.6502 0.057 Uiso 1 1 calc R U
H8BB H 0.4790 0.5002 0.7024 0.057 Uiso 1 1 calc R U
B1 B 0.7341(5) 0.1462(3) 0.0021(5) 0.0271(15) Uani 1 1 d . .
C11C C 0.7304(4) 0.0704(2) 0.0171(3) 0.0245(13) Uani 1 1 d . .
C12C C 0.6443(4) 0.0399(3) 0.0383(4) 0.0276(13) Uani 1 1 d . .
H12C H 0.5860 0.0642 0.0416 0.033 Uiso 1 1 calc R U
C13C C 0.6392(4) -0.0229(3) 0.0546(4) 0.0313(14) Uani 1 1 d . .
H13C H 0.5789 -0.0406 0.0695 0.038 Uiso 1 1 calc R U
C14C C 0.7207(5) -0.0600(3) 0.0495(4) 0.0395(15) Uani 1 1 d . .
H14C H 0.7173 -0.1035 0.0590 0.047 Uiso 1 1 calc R U
C15C C 0.8074(5) -0.0327(3) 0.0302(4) 0.0391(16) Uani 1 1 d . .
H15C H 0.8650 -0.0576 0.0271 0.047 Uiso 1 1 calc R U
C16C C 0.8121(4) 0.0304(3) 0.0152(4) 0.0333(14) Uani 1 1 d . .
H16C H 0.8738 0.0476 0.0030 0.040 Uiso 1 1 calc R U
C21C C 0.8420(4) 0.1663(2) -0.0284(4) 0.0266(13) Uani 1 1 d . .
C22C C 0.8769(4) 0.1396(3) -0.1069(4) 0.0356(15) Uani 1 1 d . .
H22C H 0.8347 0.1107 -0.1444 0.043 Uiso 1 1 calc R U
C23C C 0.9691(4) 0.1530(3) -0.1328(5) 0.0448(17) Uani 1 1 d . .
H23C H 0.9889 0.1336 -0.1870 0.054 Uiso 1 1 calc R U
C24C C 1.0322(5) 0.1944(3) -0.0802(5) 0.0500(19) Uani 1 1 d . .
H24C H 1.0968 0.2028 -0.0961 0.060 Uiso 1 1 calc R U
C25C C 1.0006(5) 0.2235(3) -0.0044(5) 0.0464(18) Uani 1 1 d . .
H25C H 1.0427 0.2535 0.0307 0.056 Uiso 1 1 calc R U
C26C C 0.9077(4) 0.2096(3) 0.0219(4) 0.0354(15) Uani 1 1 d . .
H26C H 0.8882 0.2301 0.0754 0.042 Uiso 1 1 calc R U
C31C C 0.7238(4) 0.1782(2) 0.1046(4) 0.0275(13) Uani 1 1 d . .
C32C C 0.7763(4) 0.1538(3) 0.1891(4) 0.0335(15) Uani 1 1 d . .
H32C H 0.8116 0.1159 0.1858 0.040 Uiso 1 1 calc R U
C33C C 0.7799(4) 0.1816(3) 0.2771(4) 0.0424(17) Uani 1 1 d . .
H33C H 0.8171 0.1630 0.3321 0.051 Uiso 1 1 calc R U
C34C C 0.7289(5) 0.2365(3) 0.2848(5) 0.0448(17) Uani 1 1 d . .
H34C H 0.7314 0.2563 0.3448 0.054 Uiso 1 1 calc R U
C35C C 0.6750(5) 0.2620(3) 0.2053(5) 0.0462(18) Uani 1 1 d . .
H35C H 0.6383 0.2992 0.2102 0.055 Uiso 1 1 calc R U
C36C C 0.6733(4) 0.2335(3) 0.1159(4) 0.0351(15) Uani 1 1 d . .
H36C H 0.6363 0.2527 0.0613 0.042 Uiso 1 1 calc R U
C41C C 0.6420(4) 0.1695(2) -0.0804(4) 0.0278(13) Uani 1 1 d . .
C42C C 0.5406(4) 0.1667(2) -0.0668(4) 0.0330(14) Uani 1 1 d . .
H42C H 0.5258 0.1525 -0.0072 0.040 Uiso 1 1 calc R U
C43C C 0.4621(4) 0.1835(3) -0.1359(5) 0.0421(16) Uani 1 1 d . .
H43C H 0.3950 0.1801 -0.1234 0.050 Uiso 1 1 calc R U
C44C C 0.4798(5) 0.2052(3) -0.2233(5) 0.0425(17) Uani 1 1 d . .
H44C H 0.4257 0.2163 -0.2714 0.051 Uiso 1 1 calc R U
C45C C 0.5777(5) 0.2103(3) -0.2387(4) 0.0378(15) Uani 1 1 d . .
H45C H 0.5918 0.2263 -0.2976 0.045 Uiso 1 1 calc R U
C46C C 0.6562(4) 0.1923(2) -0.1692(4) 0.0331(14) Uani 1 1 d . .
H46C H 0.7229 0.1957 -0.1827 0.040 Uiso 1 1 calc R U
C1D C 0.8870(6) 0.2274(4) 0.6045(8) 0.099(3) Uani 1 1 d . .
H1DA H 0.9450 0.2424 0.5758 0.119 Uiso 1 1 calc R U
H1DB H 0.9076 0.2273 0.6744 0.119 Uiso 1 1 calc R U
Cl1D Cl 0.79098(17) 0.27920(12) 0.57751(16) 0.0964(8) Uani 1 1 d . .
Cl2D Cl 0.8636(3) 0.15409(12) 0.5692(2) 0.1519(14) Uani 1 1 d . .

loop_
_atom_site_aniso_label
_atom_site_aniso_U_11
_atom_site_aniso_U_22
_atom_site_aniso_U_33
_atom_site_aniso_U_23
_atom_site_aniso_U_13
_atom_site_aniso_U_12
Rh1 0.0219(2) 0.0242(2) 0.0308(3) -0.0026(2) 0.00152(17) 0.0001(2)
N1A 0.026(3) 0.032(3) 0.025(3) -0.003(2) 0.005(2) 0.000(2)
N2A 0.030(3) 0.040(3) 0.027(3) -0.001(2) 0.003(2) 0.001(2)
C10A 0.023(3) 0.027(3) 0.032(4) 0.000(3) 0.000(3) 0.007(3)
N4A 0.035(3) 0.029(3) 0.034(3) 0.007(2) 0.004(2) -0.001(2)
C3A 0.027(3) 0.061(5) 0.038(4) -0.016(3) 0.007(3) 0.009(3)
C4A 0.031(4) 0.044(4) 0.054(5) -0.018(3) -0.003(3) 0.017(3)
C5A 0.034(4) 0.028(3) 0.031(4) -0.002(3) -0.008(3) 0.008(3)
C6A 0.043(4) 0.044(4) 0.027(4) 0.007(3) 0.003(3) -0.001(3)
C7A 0.049(4) 0.042(4) 0.041(4) 0.010(3) 0.011(3) 0.000(3)
C8A 0.035(4) 0.033(4) 0.059(5) 0.001(3) -0.002(3) -0.016(3)
C9A 0.042(4) 0.034(4) 0.049(4) -0.003(3) -0.004(3) -0.011(3)
N3A 0.032(3) 0.029(3) 0.027(3) -0.002(2) -0.001(2) -0.004(2)
C11A 0.033(3) 0.038(4) 0.026(3) -0.004(3) 0.001(3) 0.001(3)
C12A 0.042(4) 0.037(4) 0.041(4) -0.014(3) 0.000(3) -0.003(3)
C13A 0.071(5) 0.068(6) 0.028(4) -0.008(4) 0.012(4) -0.010(4)
C14A 0.079(5) 0.065(6) 0.027(4) 0.002(4) 0.015(3) -0.019(4)
C15A 0.061(5) 0.040(4) 0.039(4) 0.007(3) 0.009(3) -0.012(3)
C16A 0.037(3) 0.043(4) 0.024(3) 0.000(3) 0.003(3) -0.001(3)
C1B 0.033(3) 0.027(3) 0.044(4) -0.005(3) 0.000(3) 0.006(3)
C2B 0.027(3) 0.030(4) 0.043(4) -0.003(3) 0.012(3) 0.006(3)
C3B 0.031(4) 0.058(5) 0.066(5) 0.010(4) 0.021(3) -0.003(3)
C4B 0.050(4) 0.042(4) 0.064(5) 0.003(4) 0.014(4) -0.012(3)
C5B 0.037(4) 0.021(3) 0.066(5) -0.009(3) 0.006(3) -0.006(3)
C6B 0.036(4) 0.033(4) 0.055(5) -0.014(3) -0.003(3) -0.002(3)
C7B 0.039(4) 0.056(5) 0.054(5) -0.011(4) -0.013(3) -0.003(3)
C8B 0.037(4) 0.053(5) 0.047(4) -0.002(3) -0.011(3) 0.001(3)
B1 0.023(3) 0.028(4) 0.030(4) -0.003(3) 0.003(3) -0.001(3)
C11C 0.026(3) 0.032(3) 0.015(3) -0.004(2) -0.001(2) -0.003(2)
C12C 0.028(3) 0.034(4) 0.020(3) 0.001(2) 0.001(2) 0.001(3)
C13C 0.031(3) 0.035(4) 0.028(3) 0.003(3) 0.002(3) -0.007(3)
C14C 0.061(4) 0.025(3) 0.028(3) 0.008(3) -0.007(3) -0.009(3)
C15C 0.043(4) 0.037(4) 0.036(4) -0.003(3) 0.002(3) 0.012(3)
C16C 0.029(3) 0.033(4) 0.037(4) 0.003(3) 0.000(3) -0.001(3)
C21C 0.028(3) 0.028(3) 0.024(3) 0.007(3) 0.004(2) -0.003(3)
C22C 0.032(4) 0.037(4) 0.040(4) 0.000(3) 0.011(3) 0.003(3)
C23C 0.036(4) 0.055(5) 0.046(4) 0.008(3) 0.013(3) 0.002(3)
C24C 0.027(4) 0.076(5) 0.049(5) 0.023(4) 0.015(3) -0.007(4)
C25C 0.038(4) 0.058(5) 0.040(4) 0.015(3) -0.003(3) -0.027(3)
C26C 0.041(4) 0.038(4) 0.027(4) 0.005(3) 0.003(3) -0.010(3)
C31C 0.020(3) 0.025(3) 0.038(4) -0.003(3) 0.006(3) -0.009(2)
C32C 0.027(3) 0.036(4) 0.036(4) -0.006(3) 0.003(3) -0.005(3)
C33C 0.026(3) 0.069(5) 0.032(4) -0.009(3) 0.004(3) -0.018(3)
C34C 0.034(4) 0.059(5) 0.043(4) -0.021(4) 0.012(3) -0.017(3)
C35C 0.042(4) 0.036(4) 0.068(5) -0.020(4) 0.031(4) -0.009(3)
C36C 0.035(4) 0.028(3) 0.044(4) 0.002(3) 0.012(3) -0.007(3)
C41C 0.027(3) 0.019(3) 0.036(4) 0.004(3) -0.002(3) -0.002(2)
C42C 0.029(3) 0.028(3) 0.042(4) 0.007(3) 0.008(3) 0.002(3)
C43C 0.031(4) 0.039(4) 0.053(5) 0.008(3) -0.002(3) 0.008(3)
C44C 0.040(4) 0.038(4) 0.043(4) 0.001(3) -0.015(3) 0.002(3)
C45C 0.047(4) 0.030(4) 0.034(4) -0.006(3) 0.001(3) -0.001(3)
C46C 0.039(4) 0.027(3) 0.032(4) 0.003(3) 0.003(3) -0.002(3)
C1D 0.067(6) 0.053(6) 0.165(10) -0.011(6) -0.018(6) 0.016(4)
Cl1D 0.0939(17) 0.119(2) 0.0724(16) -0.0052(14) 0.0021(12) 0.0573(15)
Cl2D 0.315(5) 0.0511(16) 0.089(2) -0.0072(14) 0.030(2) -0.004(2)

loop_
_atom_type_symbol
_atom_type_description
_atom_type_scat_dispersion_real
_atom_type_scat_dispersion_imag
_atom_type_scat_source
C C 0.0033 0.0016 'International Tables Vol C Tables 4.2.6.8 and 6.1.1.4'
H H 0.0000 0.0000 'International Tables Vol C Tables 4.2.6.8 and 6.1.1.4'
B B 0.0013 0.0007 'International Tables Vol C Tables 4.2.6.8 and 6.1.1.4'
N N 0.0061 0.0033 'International Tables Vol C Tables 4.2.6.8 and 6.1.1.4'
Rh Rh -1.1178 0.9187 'International Tables Vol C Tables 4.2.6.8 and 6.1.1.4'
Cl Cl 0.1484 0.1585 'International Tables Vol C Tables 4.2.6.8 and 6.1.1.4'

loop_
_geom_angle_atom_site_label_1
_geom_angle_atom_site_label_2
_geom_angle_atom_site_label_3
_geom_angle
C10A Rh1 N1A 86.73(19)
C10A Rh1 C1B 93.7(2)
N1A Rh1 C1B 151.5(2)
C10A Rh1 C2B 94.5(2)
N1A Rh1 C2B 170.2(2)
C1B Rh1 C2B 38.1(2)
C10A Rh1 C5B 157.5(2)
N1A Rh1 C5B 92.9(2)
C1B Rh1 C5B 97.1(2)
C2B Rh1 C5B 82.3(2)
C10A Rh1 C6B 165.9(2)
N1A Rh1 C6B 91.0(2)
C1B Rh1 C6B 81.7(2)
C2B Rh1 C6B 90.1(2)
C5B Rh1 C6B 36.5(2)
C5A N1A N2A 105.9(4)
C5A N1A Rh1 135.8(4)
N2A N1A Rh1 117.7(3)
C3A N2A N1A 110.5(5)
C3A N2A C6A 130.0(5)
N1A N2A C6A 119.3(4)
N4A C10A N3A 103.3(5)
N4A C10A Rh1 130.4(4)
N3A C10A Rh1 126.3(4)
C10A N4A C8A 110.9(5)
C10A N4A C7A 127.5(5)
C8A N4A C7A 121.4(5)
N2A C3A C4A 107.5(5)
N2A C3A H3A 126.3
C4A C3A H3A 126.3
C3A C4A C5A 106.2(5)
C3A C4A H4A 126.9
C5A C4A H4A 126.9
N1A C5A C4A 109.8(5)
N1A C5A H5A 125.1
C4A C5A H5A 125.1
N2A C6A C7A 115.4(5)
N2A C6A H6AA 108.4
C7A C6A H6AA 108.4
N2A C6A H6AB 108.4
C7A C6A H6AB 108.4
H6AA C6A H6AB 107.5
N4A C7A C6A 115.6(5)
N4A C7A H7AA 108.4
C6A C7A H7AA 108.4
N4A C7A H7AB 108.4
C6A C7A H7AB 108.4
H7AA C7A H7AB 107.4
C9A C8A N4A 107.2(5)
C9A C8A H8A 126.4
N4A C8A H8A 126.4
C8A C9A N3A 107.5(6)
C8A C9A H9A 126.3
N3A C9A H9A 126.3
C10A N3A C9A 111.2(5)
C10A N3A C11A 123.9(5)
C9A N3A C11A 124.1(5)
C16A C11A C12A 120.2(6)
C16A C11A N3A 119.8(5)
C12A C11A N3A 120.0(6)
C13A C12A C11A 119.7(6)
C13A C12A H12A 120.1
C11A C12A H12A 120.1
C12A C13A C14A 119.4(6)
C12A C13A H13A 120.3
C14A C13A H13A 120.3
C15A C14A C13A 121.2(6)
C15A C14A H14A 119.4
C13A C14A H14A 119.4
C14A C15A C16A 119.1(6)
C14A C15A H15A 120.4
C16A C15A H15A 120.4
C11A C16A C15A 120.4(6)
C11A C16A H16A 119.8
C15A C16A H16A 119.8
C2B C1B C8B 126.0(6)
C2B C1B Rh1 71.6(3)
C8B C1B Rh1 109.5(4)
C2B C1B H1B 113.9
C8B C1B H1B 113.9
Rh1 C1B H1B 113.9
C1B C2B C3B 124.3(6)
C1B C2B Rh1 70.2(3)
C3B C2B Rh1 112.4(4)
C1B C2B H2B 114.0
C3B C2B H2B 114.0
Rh1 C2B H2B 114.0
C4B C3B C2B 113.2(5)
C4B C3B H3BA 108.9
C2B C3B H3BA 108.9
C4B C3B H3BB 108.9
C2B C3B H3BB 108.9
H3BA C3B H3BB 107.7
C5B C4B C3B 114.5(5)
C5B C4B H4BA 108.6
C3B C4B H4BA 108.6
C5B C4B H4BB 108.6
C3B C4B H4BB 108.6
H4BA C4B H4BB 107.6
C6B C5B C4B 126.1(6)
C6B C5B Rh1 72.8(4)
C4B C5B Rh1 108.3(4)
C6B C5B H5B 113.9
C4B C5B H5B 113.9
Rh1 C5B H5B 113.9
C5B C6B C7B 123.8(6)
C5B C6B Rh1 70.7(3)
C7B C6B Rh1 110.8(4)
C5B C6B H6B 114.5
C7B C6B H6B 114.5
Rh1 C6B H6B 114.5
C6B C7B C8B 113.3(5)
C6B C7B H7BA 108.9
C8B C7B H7BA 108.9
C6B C7B H7BB 108.9
C8B C7B H7BB 108.9
H7BA C7B H7BB 107.7
C1B C8B C7B 114.6(5)
C1B C8B H8BA 108.6
C7B C8B H8BA 108.6
C1B C8B H8BB 108.6
C7B C8B H8BB 108.6
H8BA C8B H8BB 107.6
C21C B1 C31C 108.9(4)
C21C B1 C41C 109.4(5)
C31C B1 C41C 110.3(4)
C21C B1 C11C 110.0(4)
C31C B1 C11C 107.1(4)
C41C B1 C11C 111.1(4)
C16C C11C C12C 113.1(5)
C16C C11C B1 124.6(5)
C12C C11C B1 122.2(5)
C13C C12C C11C 124.1(5)
C13C C12C H12C 118.0
C11C C12C H12C 118.0
C14C C13C C12C 120.2(5)
C14C C13C H13C 119.9
C12C C13C H13C 119.9
C13C C14C C15C 118.4(6)
C13C C14C H14C 120.8
C15C C14C H14C 120.8
C14C C15C C16C 120.9(6)
C14C C15C H15C 119.5
C16C C15C H15C 119.5
C15C C16C C11C 123.3(5)
C15C C16C H16C 118.3
C11C C16C H16C 118.3
C22C C21C C26C 114.6(5)
C22C C21C B1 121.6(5)
C26C C21C B1 123.8(5)
C23C C22C C21C 123.7(6)
C23C C22C H22C 118.2
C21C C22C H22C 118.2
C24C C23C C22C 119.8(6)
C24C C23C H23C 120.1
C22C C23C H23C 120.1
C25C C24C C23C 119.1(6)
C25C C24C H24C 120.5
C23C C24C H24C 120.5
C24C C25C C26C 120.9(6)
C24C C25C H25C 119.5
C26C C25C H25C 119.5
C25C C26C C21C 121.8(6)
C25C C26C H26C 119.1
C21C C26C H26C 119.1
C36C C31C C32C 114.4(5)
C36C C31C B1 124.9(5)
C32C C31C B1 120.4(5)
C33C C32C C31C 123.9(6)
C33C C32C H32C 118.1
C31C C32C H32C 118.1
C32C C33C C34C 119.6(6)
C32C C33C H33C 120.2
C34C C33C H33C 120.2
C35C C34C C33C 119.2(6)
C35C C34C H34C 120.4
C33C C34C H34C 120.4
C34C C35C C36C 120.4(6)
C34C C35C H35C 119.8
C36C C35C H35C 119.8
C31C C36C C35C 122.4(6)
C31C C36C H36C 118.8
C35C C36C H36C 118.8
C46C C41C C42C 114.3(5)
C46C C41C B1 123.9(5)
C42C C41C B1 121.8(5)
C43C C42C C41C 122.9(6)
C43C C42C H42C 118.5
C41C C42C H42C 118.5
C42C C43C C44C 120.8(6)
C42C C43C H43C 119.6
C44C C43C H43C 119.6
C45C C44C C43C 118.2(6)
C45C C44C H44C 120.9
C43C C44C H44C 120.9
C44C C45C C46C 120.6(6)
C44C C45C H45C 119.7
C46C C45C H45C 119.7
C45C C46C C41C 123.2(6)
C45C C46C H46C 118.4
C41C C46C H46C 118.4
Cl2D C1D Cl1D 116.7(5)
Cl2D C1D H1DA 108.1
Cl1D C1D H1DA 108.1
Cl2D C1D H1DB 108.1
Cl1D C1D H1DB 108.1
H1DA C1D H1DB 107.3

loop_
_geom_bond_atom_site_label_1
_geom_bond_atom_site_label_2
_geom_bond_distance
Rh1 C10A 2.027(5)
Rh1 N1A 2.090(4)
Rh1 C1B 2.117(5)
Rh1 C2B 2.135(5)
Rh1 C5B 2.177(6)
Rh1 C6B 2.203(6)
N1A C5A 1.337(6)
N1A N2A 1.349(6)
N2A C3A 1.347(7)
N2A C6A 1.457(7)
C10A N4A 1.365(7)
C10A N3A 1.370(7)
N4A C8A 1.390(7)
N4A C7A 1.465(7)
C3A C4A 1.354(9)
C3A H3A 0.9500
C4A C5A 1.385(8)
C4A H4A 0.9500
C5A H5A 0.9500
C6A C7A 1.488(8)
C6A H6AA 0.9900
C6A H6AB 0.9900
C7A H7AA 0.9900
C7A H7AB 0.9900
C8A C9A 1.321(8)
C8A H8A 0.9500
C9A N3A 1.378(7)
C9A H9A 0.9500
N3A C11A 1.427(7)
C11A C16A 1.377(8)
C11A C12A 1.390(8)
C12A C13A 1.378(8)
C12A H12A 0.9500
C13A C14A 1.386(9)
C13A H13A 0.9500
C14A C15A 1.376(8)
C14A H14A 0.9500
C15A C16A 1.381(8)
C15A H15A 0.9500
C16A H16A 0.9500
C1B C2B 1.390(8)
C1B C8B 1.503(8)
C1B H1B 1.0000
C2B C3B 1.529(8)
C2B H2B 1.0000
C3B C4B 1.526(8)
C3B H3BA 0.9900
C3B H3BB 0.9900
C4B C5B 1.505(8)
C4B H4BA 0.9900
C4B H4BB 0.9900
C5B C6B 1.370(8)
C5B H5B 1.0000
C6B C7B 1.501(8)
C6B H6B 1.0000
C7B C8B 1.506(8)
C7B H7BA 0.9900
C7B H7BB 0.9900
C8B H8BA 0.9900
C8B H8BB 0.9900
B1 C21C 1.636(8)
B1 C31C 1.637(8)
B1 C41C 1.649(8)
B1 C11C 1.650(8)
C11C C16C 1.401(7)
C11C C12C 1.406(7)
C12C C13C 1.379(7)
C12C H12C 0.9500
C13C C14C 1.368(8)
C13C H13C 0.9500
C14C C15C 1.373(8)
C14C H14C 0.9500
C15C C16C 1.379(8)
C15C H15C 0.9500
C16C H16C 0.9500
C21C C22C 1.401(7)
C21C C26C 1.405(7)
C22C C23C 1.378(7)
C22C H22C 0.9500
C23C C24C 1.373(9)
C23C H23C 0.9500
C24C C25C 1.370(9)
C24C H24C 0.9500
C25C C26C 1.393(8)
C25C H25C 0.9500
C26C H26C 0.9500
C31C C36C 1.394(7)
C31C C32C 1.401(7)
C32C C33C 1.381(8)
C32C H32C 0.9500
C33C C34C 1.382(9)
C33C H33C 0.9500
C34C C35C 1.361(9)
C34C H34C 0.9500
C35C C36C 1.409(8)
C35C H35C 0.9500
C36C H36C 0.9500
C41C C46C 1.395(7)
C41C C42C 1.410(7)
C42C C43C 1.376(8)
C42C H42C 0.9500
C43C C44C 1.383(8)
C43C H43C 0.9500
C44C C45C 1.374(8)
C44C H44C 0.9500
C45C C46C 1.386(8)
C45C H45C 0.9500
C46C H46C 0.9500
C1D Cl2D 1.673(8)
C1D Cl1D 1.708(7)
C1D H1DA 0.9900
C1D H1DB 0.9900

loop_
_geom_torsion_atom_site_label_1
_geom_torsion_atom_site_label_2
_geom_torsion_atom_site_label_3
_geom_torsion_atom_site_label_4
_geom_torsion
C5A N1A N2A C3A 1.0(6)
Rh1 N1A N2A C3A 173.4(4)
C5A N1A N2A C6A 177.6(5)
Rh1 N1A N2A C6A -10.0(6)
N3A C10A N4A C8A -1.3(6)
Rh1 C10A N4A C8A -180.0(4)
N3A C10A N4A C7A 173.2(5)
Rh1 C10A N4A C7A -5.5(8)
N1A N2A C3A C4A -1.1(7)
C6A N2A C3A C4A -177.3(5)
N2A C3A C4A C5A 0.8(7)
N2A N1A C5A C4A -0.5(6)
Rh1 N1A C5A C4A -170.8(4)
C3A C4A C5A N1A -0.2(7)
C3A N2A C6A C7A -89.3(7)
N1A N2A C6A C7A 94.8(6)
C10A N4A C7A C6A -12.8(8)
C8A N4A C7A C6A 161.1(5)
N2A C6A C7A N4A -56.7(7)
C10A N4A C8A C9A 0.6(7)
C7A N4A C8A C9A -174.3(5)
N4A C8A C9A N3A 0.4(7)
N4A C10A N3A C9A 1.5(6)
Rh1 C10A N3A C9A -179.7(4)
N4A C10A N3A C11A -168.6(5)
Rh1 C10A N3A C11A 10.2(7)
C8A C9A N3A C10A -1.2(7)
C8A C9A N3A C11A 168.9(5)
C10A N3A C11A C16A 36.3(8)
C9A N3A C11A C16A -132.6(6)
C10A N3A C11A C12A -147.1(5)
C9A N3A C11A C12A 44.1(8)
C16A C11A C12A C13A -0.9(9)
N3A C11A C12A C13A -177.5(5)
C11A C12A C13A C14A -1.6(10)
C12A C13A C14A C15A 2.3(11)
C13A C14A C15A C16A -0.5(10)
C12A C11A C16A C15A 2.8(9)
N3A C11A C16A C15A 179.4(5)
C14A C15A C16A C11A -2.1(9)
C8B C1B C2B C3B -3.1(9)
Rh1 C1B C2B C3B -104.2(5)
C8B C1B C2B Rh1 101.1(6)
C1B C2B C3B C4B 89.0(7)
Rh1 C2B C3B C4B 8.3(7)
C2B C3B C4B C5B -28.7(8)
C3B C4B C5B C6B -47.8(9)
C3B C4B C5B Rh1 33.9(7)
C4B C5B C6B C7B -2.3(10)
Rh1 C5B C6B C7B -102.6(6)
C4B C5B C6B Rh1 100.4(6)
C5B C6B C7B C8B 91.9(8)
Rh1 C6B C7B C8B 11.7(7)
C2B C1B C8B C7B -45.5(9)
Rh1 C1B C8B C7B 35.5(7)
C6B C7B C8B C1B -31.5(9)
C21C B1 C11C C16C 7.0(7)
C31C B1 C11C C16C -111.1(5)
C41C B1 C11C C16C 128.3(5)
C21C B1 C11C C12C -176.4(5)
C31C B1 C11C C12C 65.4(6)
C41C B1 C11C C12C -55.1(7)
C16C C11C C12C C13C -0.7(7)
B1 C11C C12C C13C -177.7(5)
C11C C12C C13C C14C -0.9(8)
C12C C13C C14C C15C 1.6(8)
C13C C14C C15C C16C -0.8(9)
C14C C15C C16C C11C -0.9(9)
C12C C11C C16C C15C 1.6(8)
B1 C11C C16C C15C 178.4(5)
C31C B1 C21C C22C 171.8(5)
C41C B1 C21C C22C -67.5(7)
C11C B1 C21C C22C 54.8(7)
C31C B1 C21C C26C -6.5(7)
C41C B1 C21C C26C 114.1(6)
C11C B1 C21C C26C -123.6(6)
C26C C21C C22C C23C 1.5(8)
B1 C21C C22C C23C -177.0(5)
C21C C22C C23C C24C 0.1(9)
C22C C23C C24C C25C -2.3(10)
C23C C24C C25C C26C 2.7(10)
C24C C25C C26C C21C -1.0(9)
C22C C21C C26C C25C -1.1(8)
B1 C21C C26C C25C 177.4(5)
C21C B1 C31C C36C 96.6(6)
C41C B1 C31C C36C -23.6(7)
C11C B1 C31C C36C -144.6(5)
C21C B1 C31C C32C -76.6(6)
C41C B1 C31C C32C 163.2(5)
C11C B1 C31C C32C 42.2(6)
C36C C31C C32C C33C -0.7(8)
B1 C31C C32C C33C 173.2(5)
C31C C32C C33C C34C 0.4(9)
C32C C33C C34C C35C 0.8(9)
C33C C34C C35C C36C -1.6(9)
C32C C31C C36C C35C -0.2(8)
B1 C31C C36C C35C -173.7(5)
C34C C35C C36C C31C 1.3(9)
C21C B1 C41C C46C 10.7(7)
C31C B1 C41C C46C 130.5(5)
C11C B1 C41C C46C -110.9(6)
C21C B1 C41C C42C -170.6(5)
C31C B1 C41C C42C -50.8(7)
C11C B1 C41C C42C 67.8(7)
C46C C41C C42C C43C 1.5(8)
B1 C41C C42C C43C -177.3(5)
C41C C42C C43C C44C -0.9(9)
C42C C43C C44C C45C -0.8(9)
C43C C44C C45C C46C 1.8(9)
C44C C45C C46C C41C -1.2(9)
C42C C41C C46C C45C -0.5(8)
B1 C41C C46C C45C 178.3(5)
